data_1515451
loop_
_publ_author_name
'Faustino, H\'elio'
'L\'opez, Fernando'
'Castedo, Luis'
'Mascare\~nas, Jos\'e L.'

_publ_section_title
;
 Gold(i)-catalyzed intermolecular (4 + 2) cycloaddition of allenamides and
 acyclic dienes
;
_journal_issue 4
_journal_name_full 'Chemical Science'
_journal_page_first 633
_journal_paper_doi 10.1039/c0sc00630k
_journal_volume 2
_journal_year 2011
_chemical_absolute_configuration syn
_chemical_compound_source 'synthesis as described'
_chemical_formula_moiety 'C24 H25 N O2'
_chemical_formula_sum 'C24 H25 N O2'
_chemical_formula_weight 359.45
_chemical_name_common HF250a784
_chemical_name_systematic
;
?
;
_space_group_IT_number 19
_symmetry_cell_setting orthorhombic
_symmetry_Int_Tables_number 19
_symmetry_space_group_name_Hall 'P 2ac 2ab'
_symmetry_space_group_name_H-M 'P 21 21 21'
_atom_sites_solution_hydrogens geom
_atom_sites_solution_primary direct
_atom_sites_solution_secondary difmap
_audit_creation_date 2010-10-24T01:59:19-00:00
_audit_creation_method 'WinGX routine CIF_UPDATE'
_cell_angle_alpha 90
_cell_angle_beta 90
_cell_angle_gamma 90
_cell_formula_units_Z 4
_cell_length_a 8.2075(3)
_cell_length_b 9.8258(4)
_cell_length_c 24.0803(7)
_cell_measurement_reflns_used 2628
_cell_measurement_temperature 100(2)
_cell_measurement_theta_max 24.80
_cell_measurement_theta_min 2.62
_cell_measurement_wavelength 0.71073
_cell_volume 1941.96(12)
_computing_cell_refinement 'APEX2 v2010.9-1 (Bruker AXS, 2010)'
_computing_data_collection 'APEX2 v2010.9-1 (Bruker AXS, 2010)'
_computing_data_reduction 'APEX2 v2010.9-1 (Bruker AXS, 2010)'
_computing_molecular_graphics 'Ortep-3 for Windows (Farrugia, 1997)'
_computing_publication_material 'WinGX publication routines (Farrugia, 1999)'
_computing_structure_refinement 'SHELXL-97 (Sheldrick, 2008)'
_computing_structure_solution 'SIR97 (Altomare et al., 1999)'
_diffrn_ambient_temperature 100(2)
_diffrn_measured_fraction_theta_full 0.989
_diffrn_measured_fraction_theta_max 0.989
_diffrn_measurement_device_type 'Bruker X8 kappa APEXII CCD'
_diffrn_measurement_method 'omega and phi scans'
_diffrn_radiation_monochromator graphite
_diffrn_radiation_probe x-ray
_diffrn_radiation_type MoK\a
_diffrn_radiation_wavelength 0.71073
_diffrn_reflns_av_R_equivalents 0.0631
_diffrn_reflns_av_unetI/netI 0.0554
_diffrn_reflns_limit_h_max 11
_diffrn_reflns_limit_h_min 0
_diffrn_reflns_limit_k_max 14
_diffrn_reflns_limit_k_min 0
_diffrn_reflns_limit_l_max 34
_diffrn_reflns_limit_l_min 0
_diffrn_reflns_number 18458
_diffrn_reflns_theta_full 30.56
_diffrn_reflns_theta_max 30.56
_diffrn_reflns_theta_min 1.69
_exptl_absorpt_coefficient_mu 0.077
_exptl_absorpt_correction_T_max 0.9721
_exptl_absorpt_correction_T_min 0.8855
_exptl_absorpt_correction_type multi-scan
_exptl_absorpt_process_details 'BRUKER AXS - SADABS'
_exptl_crystal_colour colourless
_exptl_crystal_density_diffrn 1.229
_exptl_crystal_density_method 'not measured'
_exptl_crystal_description prism
_exptl_crystal_F_000 768
_exptl_crystal_size_max 0.52
_exptl_crystal_size_mid 0.45
_exptl_crystal_size_min 0.32
_refine_diff_density_max 0.25
_refine_diff_density_min -0.333
_refine_diff_density_rms 0.057
_refine_ls_extinction_method none
_refine_ls_goodness_of_fit_ref 1.013
_refine_ls_hydrogen_treatment constr
_refine_ls_matrix_type full
_refine_ls_number_parameters 246
_refine_ls_number_reflns 3339
_refine_ls_number_restraints 0
_refine_ls_restrained_S_all 1.013
_refine_ls_R_factor_all 0.0701
_refine_ls_R_factor_gt 0.0514
_refine_ls_shift/su_max 0
_refine_ls_shift/su_mean 0
_refine_ls_structure_factor_coef Fsqd
_refine_ls_weighting_details 'calc w=1/[\s^2^(Fo^2^)+(0.0470P)^2^+0.4849P] where P=(Fo^2^+2Fc^2^)/3'
_refine_ls_weighting_scheme calc
_refine_ls_wR_factor_gt 0.1023
_refine_ls_wR_factor_ref 0.111
_reflns_number_gt 2664
_reflns_number_total 3339
_reflns_threshold_expression >2\s(I)
_cod_data_source_file c0sc00630k.txt
_cod_data_source_block lm15hff1n
_cod_database_code 1515451

loop_
_symmetry_equiv_pos_as_xyz
'x, y, z'
'-x+1/2, -y, z+1/2'
'x+1/2, -y+1/2, -z'
'-x, y+1/2, -z+1/2'

loop_
_atom_site_label
_atom_site_type_symbol
_atom_site_fract_x
_atom_site_fract_y
_atom_site_fract_z
_atom_site_U_iso_or_equiv
_atom_site_adp_type
_atom_site_occupancy
_atom_site_symmetry_multiplicity
_atom_site_calc_flag
_atom_site_refinement_flags
O1 O 0.2976(2) 0.77272(16) 0.01690(5) 0.0180(3) Uani 1 1 d .
C2 C 0.3631(3) 0.8750(2) 0.04778(9) 0.0153(4) Uani 1 1 d .
N3 N 0.3406(2) 0.84791(19) 0.10284(7) 0.0148(4) Uani 1 1 d .
C4 C 0.2291(3) 0.7332(2) 0.11116(8) 0.0163(4) Uani 1 1 d .
H4 H 0.1178 0.7688 0.1199 0.02 Uiso 1 1 calc R
C5 C 0.2280(3) 0.6683(2) 0.05241(8) 0.0161(4) Uani 1 1 d .
H5 H 0.1126 0.6515 0.0409 0.019 Uiso 1 1 calc R
O6 O 0.4321(2) 0.97018(16) 0.02653(6) 0.0188(3) Uani 1 1 d .
C7 C 0.3599(3) 0.9443(2) 0.14661(8) 0.0167(4) Uani 1 1 d .
H7 H 0.2645 0.965 0.1673 0.02 Uiso 1 1 calc R
C8 C 0.4942(3) 1.0083(2) 0.16196(8) 0.0173(4) Uani 1 1 d .
C9 C 0.6618(3) 0.9926(2) 0.13541(8) 0.0163(4) Uani 1 1 d .
H9 H 0.6445 0.9751 0.0949 0.02 Uiso 1 1 calc R
C10 C 0.7647(3) 1.1203(2) 0.14039(9) 0.0195(5) Uani 1 1 d .
C11 C 0.7146(3) 1.2307(3) 0.16723(9) 0.0259(5) Uani 1 1 d .
H11 H 0.785 1.3075 0.1676 0.031 Uiso 1 1 calc R
C12 C 0.5552(3) 1.2429(3) 0.19694(10) 0.0274(6) Uani 1 1 d .
H12A H 0.4762 1.2917 0.1731 0.033 Uiso 1 1 calc R
H12B H 0.5702 1.2963 0.2314 0.033 Uiso 1 1 calc R
C13 C 0.4882(3) 1.1022(2) 0.21133(9) 0.0231(5) Uani 1 1 d .
H13A H 0.5529 1.0626 0.242 0.028 Uiso 1 1 calc R
H13B H 0.3741 1.1111 0.2242 0.028 Uiso 1 1 calc R
C14 C 0.7464(3) 0.8680(2) 0.15947(9) 0.0173(4) Uani 1 1 d .
C15 C 0.8205(3) 0.8707(3) 0.21169(9) 0.0243(5) Uani 1 1 d .
H15 H 0.8224 0.953 0.2324 0.029 Uiso 1 1 calc R
C16 C 0.8915(3) 0.7540(3) 0.23361(11) 0.0324(6) Uani 1 1 d .
H16 H 0.9415 0.7569 0.2692 0.039 Uiso 1 1 calc R
C17 C 0.8895(3) 0.6338(3) 0.20379(12) 0.0333(6) Uani 1 1 d .
H17 H 0.9361 0.5537 0.2192 0.04 Uiso 1 1 calc R
C18 C 0.8199(3) 0.6300(3) 0.15183(12) 0.0320(6) Uani 1 1 d .
H18 H 0.82 0.5478 0.131 0.038 Uiso 1 1 calc R
C19 C 0.7495(3) 0.7467(3) 0.12990(10) 0.0240(5) Uani 1 1 d .
H19 H 0.7024 0.7435 0.0939 0.029 Uiso 1 1 calc R
C20 C 0.9232(3) 1.1158(3) 0.10911(10) 0.0293(6) Uani 1 1 d .
H20A H 0.9822 1.2015 0.1147 0.044 Uiso 1 1 calc R
H20B H 0.9014 1.1031 0.0694 0.044 Uiso 1 1 calc R
H20C H 0.9895 1.04 0.1228 0.044 Uiso 1 1 calc R
C21 C 0.2853(3) 0.6412(2) 0.15814(8) 0.0205(5) Uani 1 1 d .
H21A H 0.3998 0.6166 0.1524 0.031 Uiso 1 1 calc R
H21B H 0.2186 0.5585 0.1587 0.031 Uiso 1 1 calc R
H21C H 0.2738 0.6891 0.1936 0.031 Uiso 1 1 calc R
C22 C 0.3228(3) 0.5382(2) 0.04685(8) 0.0156(4) Uani 1 1 d .
C23 C 0.4904(3) 0.5376(2) 0.03802(8) 0.0173(4) Uani 1 1 d .
H23 H 0.5464 0.621 0.0323 0.021 Uiso 1 1 calc R
C24 C 0.5762(3) 0.4160(2) 0.03754(8) 0.0203(5) Uani 1 1 d .
H24 H 0.6907 0.4168 0.0318 0.024 Uiso 1 1 calc R
C25 C 0.4964(3) 0.2939(2) 0.04536(9) 0.0211(5) Uani 1 1 d .
H25 H 0.5556 0.2109 0.0452 0.025 Uiso 1 1 calc R
C26 C 0.3291(3) 0.2933(2) 0.05349(9) 0.0219(5) Uani 1 1 d .
H26 H 0.2736 0.2095 0.0588 0.026 Uiso 1 1 calc R
C27 C 0.2423(3) 0.4146(2) 0.05390(9) 0.0197(5) Uani 1 1 d .
H27 H 0.1275 0.4133 0.059 0.024 Uiso 1 1 calc R

loop_
_atom_site_aniso_label
_atom_site_aniso_U_11
_atom_site_aniso_U_22
_atom_site_aniso_U_33
_atom_site_aniso_U_23
_atom_site_aniso_U_13
_atom_site_aniso_U_12
O1 0.0259(9) 0.0144(8) 0.0136(7) 0.0015(6) -0.0037(6) -0.0019(7)
C2 0.0155(10) 0.0140(10) 0.0164(9) -0.0003(8) -0.0015(8) 0.0045(9)
N3 0.0142(8) 0.0152(9) 0.0151(8) -0.0026(7) -0.0005(7) -0.0016(8)
C4 0.0143(10) 0.0165(11) 0.0182(9) 0.0007(8) -0.0006(8) -0.0005(10)
C5 0.0178(11) 0.0135(10) 0.0171(9) 0.0013(8) -0.0037(9) -0.0022(9)
O6 0.0215(8) 0.0158(8) 0.0191(7) 0.0022(6) 0.0010(7) -0.0002(7)
C7 0.0169(10) 0.0198(11) 0.0136(9) -0.0043(8) 0.0012(8) 0.0027(10)
C8 0.0196(10) 0.0190(11) 0.0133(9) -0.0025(8) -0.0018(8) 0.0030(10)
C9 0.0166(10) 0.0187(11) 0.0136(9) -0.0016(8) -0.0022(8) -0.0015(10)
C10 0.0216(11) 0.0209(11) 0.0159(9) 0.0055(8) -0.0069(9) -0.0038(10)
C11 0.0315(14) 0.0208(12) 0.0253(11) 0.0015(9) -0.0090(10) -0.0055(12)
C12 0.0376(15) 0.0199(12) 0.0248(11) -0.0069(10) -0.0082(11) 0.0029(12)
C13 0.0253(12) 0.0265(13) 0.0175(10) -0.0104(9) -0.0015(9) -0.0013(11)
C14 0.0115(9) 0.0199(11) 0.0205(10) 0.0011(9) 0.0007(9) -0.0024(9)
C15 0.0221(12) 0.0296(13) 0.0212(11) 0.0016(10) -0.0028(10) -0.0011(12)
C16 0.0231(13) 0.0454(17) 0.0287(12) 0.0145(12) -0.0026(11) 0.0024(13)
C17 0.0201(12) 0.0309(15) 0.0490(16) 0.0171(13) 0.0066(12) 0.0045(12)
C18 0.0223(12) 0.0225(13) 0.0514(16) -0.0004(12) 0.0048(12) 0.0000(12)
C19 0.0170(11) 0.0252(12) 0.0297(12) -0.0043(10) -0.0015(10) -0.0003(11)
C20 0.0246(12) 0.0324(14) 0.0309(13) 0.0057(11) 0.0017(11) -0.0087(13)
C21 0.0252(12) 0.0221(12) 0.0140(9) 0.0020(9) 0.0006(9) 0.0021(11)
C22 0.0187(10) 0.0162(10) 0.0120(9) -0.0004(8) -0.0027(8) -0.0001(10)
C23 0.0196(11) 0.0155(10) 0.0167(9) -0.0003(8) -0.0022(9) -0.0037(10)
C24 0.0196(11) 0.0226(12) 0.0186(10) -0.0023(9) -0.0005(9) 0.0014(11)
C25 0.0279(12) 0.0172(11) 0.0183(10) -0.0009(9) -0.0019(10) 0.0051(11)
C26 0.0280(13) 0.0146(11) 0.0231(10) 0.0016(9) -0.0032(10) -0.0043(11)
C27 0.0184(11) 0.0187(11) 0.0220(10) -0.0025(9) -0.0019(9) -0.0027(10)

loop_
_atom_type_symbol
_atom_type_description
_atom_type_scat_dispersion_real
_atom_type_scat_dispersion_imag
_atom_type_scat_source
C C 0.0033 0.0016 'International Tables Vol C Tables 4.2.6.8 and 6.1.1.4'
H H 0 0 'International Tables Vol C Tables 4.2.6.8 and 6.1.1.4'
N N 0.0061 0.0033 'International Tables Vol C Tables 4.2.6.8 and 6.1.1.4'
O O 0.0106 0.006 'International Tables Vol C Tables 4.2.6.8 and 6.1.1.4'

loop_
_geom_angle_atom_site_label_1
_geom_angle_atom_site_label_2
_geom_angle_atom_site_label_3
_geom_angle
C2 O1 C5 110.83(15)
O6 C2 O1 121.75(19)
O6 C2 N3 128.8(2)
O1 C2 N3 109.48(18)
C2 N3 C7 125.02(19)
C2 N3 C4 111.52(17)
C7 N3 C4 118.62(17)
N3 C4 C21 111.67(18)
N3 C4 C5 101.26(16)
C21 C4 C5 115.84(18)
N3 C4 H4 109.2
C21 C4 H4 109.2
C5 C4 H4 109.2
O1 C5 C22 110.18(18)
O1 C5 C4 104.11(16)
C22 C5 C4 115.34(17)
O1 C5 H5 109
C22 C5 H5 109
C4 C5 H5 109
C8 C7 N3 128.0(2)
C8 C7 H7 116
N3 C7 H7 116
C7 C8 C13 119.0(2)
C7 C8 C9 125.91(19)
C13 C8 C9 115.01(19)
C10 C9 C14 112.42(18)
C10 C9 C8 112.65(19)
C14 C9 C8 109.48(18)
C10 C9 H9 107.3
C14 C9 H9 107.3
C8 C9 H9 107.3
C11 C10 C20 122.4(2)
C11 C10 C9 122.8(2)
C20 C10 C9 114.7(2)
C10 C11 C12 124.7(2)
C10 C11 H11 117.7
C12 C11 H11 117.7
C11 C12 C13 110.6(2)
C11 C12 H12A 109.5
C13 C12 H12A 109.5
C11 C12 H12B 109.5
C13 C12 H12B 109.5
H12A C12 H12B 108.1
C8 C13 C12 111.32(19)
C8 C13 H13A 109.4
C12 C13 H13A 109.4
C8 C13 H13B 109.4
C12 C13 H13B 109.4
H13A C13 H13B 108
C19 C14 C15 118.0(2)
C19 C14 C9 120.25(19)
C15 C14 C9 121.7(2)
C16 C15 C14 120.6(2)
C16 C15 H15 119.7
C14 C15 H15 119.7
C17 C16 C15 120.2(2)
C17 C16 H16 119.9
C15 C16 H16 119.9
C18 C17 C16 120.0(3)
C18 C17 H17 120
C16 C17 H17 120
C17 C18 C19 119.8(3)
C17 C18 H18 120.1
C19 C18 H18 120.1
C14 C19 C18 121.4(2)
C14 C19 H19 119.3
C18 C19 H19 119.3
C10 C20 H20A 109.5
C10 C20 H20B 109.5
H20A C20 H20B 109.5
C10 C20 H20C 109.5
H20A C20 H20C 109.5
H20B C20 H20C 109.5
C4 C21 H21A 109.5
C4 C21 H21B 109.5
H21A C21 H21B 109.5
C4 C21 H21C 109.5
H21A C21 H21C 109.5
H21B C21 H21C 109.5
C23 C22 C27 118.9(2)
C23 C22 C5 121.9(2)
C27 C22 C5 119.0(2)
C24 C23 C22 120.4(2)
C24 C23 H23 119.8
C22 C23 H23 119.8
C25 C24 C23 120.5(2)
C25 C24 H24 119.8
C23 C24 H24 119.8
C24 C25 C26 119.5(2)
C24 C25 H25 120.2
C26 C25 H25 120.2
C25 C26 C27 120.4(2)
C25 C26 H26 119.8
C27 C26 H26 119.8
C26 C27 C22 120.3(2)
C26 C27 H27 119.9
C22 C27 H27 119.9

loop_
_geom_bond_atom_site_label_1
_geom_bond_atom_site_label_2
_geom_bond_distance
O1 C2 1.361(3)
O1 C5 1.453(3)
C2 O6 1.207(3)
C2 N3 1.365(3)
N3 C7 1.425(3)
N3 C4 1.466(3)
C4 C21 1.520(3)
C4 C5 1.552(3)
C4 H4 1
C5 C22 1.502(3)
C5 H5 1
C7 C8 1.322(3)
C7 H7 0.95
C8 C13 1.506(3)
C8 C9 1.525(3)
C9 C10 1.518(3)
C9 C14 1.522(3)
C9 H9 1
C10 C11 1.328(3)
C10 C20 1.504(3)
C11 C12 1.496(4)
C11 H11 0.95
C12 C13 1.528(4)
C12 H12A 0.99
C12 H12B 0.99
C13 H13A 0.99
C13 H13B 0.99
C14 C19 1.388(3)
C14 C15 1.397(3)
C15 C16 1.390(4)
C15 H15 0.95
C16 C17 1.383(4)
C16 H16 0.95
C17 C18 1.376(4)
C17 H17 0.95
C18 C19 1.388(4)
C18 H18 0.95
C19 H19 0.95
C20 H20A 0.98
C20 H20B 0.98
C20 H20C 0.98
C21 H21A 0.98
C21 H21B 0.98
C21 H21C 0.98
C22 C23 1.392(3)
C22 C27 1.393(3)
C23 C24 1.386(3)
C23 H23 0.95
C24 C25 1.380(3)
C24 H24 0.95
C25 C26 1.386(4)
C25 H25 0.95
C26 C27 1.389(3)
C26 H26 0.95
C27 H27 0.95

loop_
_geom_torsion_atom_site_label_1
_geom_torsion_atom_site_label_2
_geom_torsion_atom_site_label_3
_geom_torsion_atom_site_label_4
_geom_torsion
C5 O1 C2 O6 177.6(2)
C5 O1 C2 N3 -0.9(2)
O6 C2 N3 C7 16.4(4)
O1 C2 N3 C7 -165.29(19)
O6 C2 N3 C4 171.3(2)
O1 C2 N3 C4 -10.4(2)
C2 N3 C4 C21 140.02(19)
C7 N3 C4 C21 -63.3(2)
C2 N3 C4 C5 16.1(2)
C7 N3 C4 C5 172.78(18)
C2 O1 C5 C22 -113.47(19)
C2 O1 C5 C4 10.8(2)
N3 C4 C5 O1 -15.5(2)
C21 C4 C5 O1 -136.45(19)
N3 C4 C5 C22 105.4(2)
C21 C4 C5 C22 -15.6(3)
C2 N3 C7 C8 -63.6(3)
C4 N3 C7 C8 143.2(2)
N3 C7 C8 C13 -177.4(2)
N3 C7 C8 C9 0.1(4)
C7 C8 C9 C10 151.0(2)
C13 C8 C9 C10 -31.4(3)
C7 C8 C9 C14 -83.1(3)
C13 C8 C9 C14 94.4(2)
C14 C9 C10 C11 -121.5(2)
C8 C9 C10 C11 2.7(3)
C14 C9 C10 C20 62.6(2)
C8 C9 C10 C20 -173.15(18)
C20 C10 C11 C12 177.3(2)
C9 C10 C11 C12 1.7(4)
C10 C11 C12 C13 21.4(3)
C7 C8 C13 C12 -127.1(2)
C9 C8 C13 C12 55.2(3)
C11 C12 C13 C8 -48.1(3)
C10 C9 C14 C19 -133.3(2)
C8 C9 C14 C19 100.7(2)
C10 C9 C14 C15 47.6(3)
C8 C9 C14 C15 -78.4(3)
C19 C14 C15 C16 -1.5(3)
C9 C14 C15 C16 177.5(2)
C14 C15 C16 C17 0.1(4)
C15 C16 C17 C18 1.2(4)
C16 C17 C18 C19 -1.0(4)
C15 C14 C19 C18 1.8(4)
C9 C14 C19 C18 -177.3(2)
C17 C18 C19 C14 -0.5(4)
O1 C5 C22 C23 34.3(3)
C4 C5 C22 C23 -83.2(3)
O1 C5 C22 C27 -149.45(19)
C4 C5 C22 C27 93.1(2)
C27 C22 C23 C24 -1.5(3)
C5 C22 C23 C24 174.78(19)
C22 C23 C24 C25 0.5(3)
C23 C24 C25 C26 0.3(3)
C24 C25 C26 C27 -0.2(4)
C25 C26 C27 C22 -0.8(3)
C23 C22 C27 C26 1.6(3)
C5 C22 C27 C26 -174.7(2)
